data_4313655
loop_
_publ_author_name
'Richard D. Adams'
'Burjor Captain'
'O-Sung Kwon'
'Shaobin Miao'

_publ_section_title
;
 New Disulfido Molybdenum-Manganese Complexes Exhibit Facile Addition of
 Small Molecules to the Sulfur Atoms
;
_journal_name_full 'Inorganic Chemistry'
_journal_page_first 3356
_journal_page_last 3365
_journal_paper_doi 10.1021/ic030034i
_journal_volume 42
_journal_year 2003
_chemical_formula_sum 'C15 H14 Mn Mo N O5 S2'
_chemical_formula_weight 503.27
_chemical_name_systematic
;
  ?
;
_space_group_IT_number 14
_symmetry_cell_setting monoclinic
_symmetry_space_group_name_Hall '-P 2yn'
_symmetry_space_group_name_H-M 'P 1 21/n 1'
_atom_sites_solution_hydrogens geom
_atom_sites_solution_primary direct
_atom_sites_solution_secondary difmap
_audit_creation_method SHELXL-97
_cell_angle_alpha 90.00
_cell_angle_beta 105.0420(10)
_cell_angle_gamma 90.00
_cell_formula_units_Z 4
_cell_length_a 9.4347(5)
_cell_length_b 19.5193(10)
_cell_length_c 10.6607(5)
_cell_measurement_reflns_used 3976
_cell_measurement_temperature 296(2)
_cell_measurement_theta_max 26.55
_cell_measurement_theta_min 2.24
_cell_volume 1895.99(17)
_computing_cell_refinement 'SAINT+ NT V6.02a (Bruker, 1998)'
_computing_data_collection 'SMART NT V5.619 (Bruker, 2000)'
_computing_data_reduction 'SAINT+ NT V6.02a'
_computing_molecular_graphics 'SHELXTL V5.1 (Sheldrick, 1997)'
_computing_publication_material 'SHELXTL V5.1'
_computing_structure_refinement 'SHELXL-97 (Sheldrick, 1997)'
_computing_structure_solution 'SHELXS-97 (Sheldrick, 1990)'
_diffrn_ambient_temperature 296(2)
_diffrn_measured_fraction_theta_full 1.000
_diffrn_measured_fraction_theta_max 1.000
_diffrn_measurement_device_type 'Bruker SMART APEX CCD diffractometer'
_diffrn_measurement_method 'omega scans'
_diffrn_radiation_monochromator graphite
_diffrn_radiation_source 'fine-focus sealed tube'
_diffrn_radiation_type MoK\a
_diffrn_radiation_wavelength 0.71073
_diffrn_reflns_av_R_equivalents 0.0288
_diffrn_reflns_av_sigmaI/netI 0.0335
_diffrn_reflns_limit_h_max 6
_diffrn_reflns_limit_h_min -12
_diffrn_reflns_limit_k_max 26
_diffrn_reflns_limit_k_min -26
_diffrn_reflns_limit_l_max 14
_diffrn_reflns_limit_l_min -14
_diffrn_reflns_number 14467
_diffrn_reflns_theta_full 28.29
_diffrn_reflns_theta_max 28.29
_diffrn_reflns_theta_min 2.09
_diffrn_standards_decay_% <1%
_exptl_absorpt_coefficient_mu 1.571
_exptl_absorpt_correction_T_max 1.000
_exptl_absorpt_correction_T_min 0.862
_exptl_absorpt_correction_type multi-scan
_exptl_absorpt_process_details '(SADABS, Bruker, 1997)'
_exptl_crystal_colour orange
_exptl_crystal_density_diffrn 1.763
_exptl_crystal_density_meas 0
_exptl_crystal_density_method 'not measured'
_exptl_crystal_description bar
_exptl_crystal_F_000 1000
_exptl_crystal_size_max 0.60
_exptl_crystal_size_mid 0.10
_exptl_crystal_size_min 0.04
_refine_diff_density_max 0.493
_refine_diff_density_min -0.265
_refine_diff_density_rms 0.068
_refine_ls_extinction_method none
_refine_ls_goodness_of_fit_ref 1.013
_refine_ls_hydrogen_treatment mixed
_refine_ls_matrix_type full
_refine_ls_number_parameters 229
_refine_ls_number_reflns 4713
_refine_ls_number_restraints 0
_refine_ls_restrained_S_all 1.013
_refine_ls_R_factor_all 0.0408
_refine_ls_R_factor_gt 0.0298
_refine_ls_shift/su_max 0.001
_refine_ls_shift/su_mean 0.000
_refine_ls_structure_factor_coef Fsqd
_refine_ls_weighting_details 'calc w=1/[\s^2^(Fo^2^)+(0.0385P)^2^+0.0000P] where P=(Fo^2^+2Fc^2^)/3'
_refine_ls_weighting_scheme calc
_refine_ls_wR_factor_gt 0.0694
_refine_ls_wR_factor_ref 0.0741
_reflns_number_gt 3854
_reflns_number_total 4713
_reflns_threshold_expression >2sigma(I)
_cod_data_source_file ic030034i_06.cif
_cod_data_source_block sbmomncs
_cod_depositor_comments
;
The following automatic conversions were performed:

'_symmetry_cell_setting' value 'Monoclinic' changed to 'monoclinic'
according to the built-in table from CIF Core dictionary named
'cif_core.dic' version 2.4.1 from 2010-06-29.

Automatic conversion script
Id: cif_fix_values 1646 2011-03-28 12:23:43Z adriana 
;
_cod_database_code 4313655

loop_
_symmetry_equiv_pos_as_xyz
'x, y, z'
'-x+1/2, y+1/2, -z+1/2'
'-x, -y, -z'
'x-1/2, -y-1/2, z-1/2'

loop_
_atom_site_label
_atom_site_type_symbol
_atom_site_fract_x
_atom_site_fract_y
_atom_site_fract_z
_atom_site_U_iso_or_equiv
_atom_site_adp_type
_atom_site_occupancy
_atom_site_symmetry_multiplicity
_atom_site_calc_flag
_atom_site_refinement_flags
_atom_site_disorder_assembly
_atom_site_disorder_group
Mo1 Mo 0.16998(2) 0.151468(10) 0.007177(17) 0.03668(7) Uani 1 1 d . . .
Mn1 Mn 0.44646(4) 0.18006(2) -0.02032(3) 0.04303(10) Uani 1 1 d . . .
S1 S 0.36484(7) 0.21784(3) 0.15585(5) 0.04029(14) Uani 1 1 d . . .
S2 S 0.24559(7) 0.25136(3) -0.10230(5) 0.03895(14) Uani 1 1 d . . .
O10 O 0.6617(2) 0.07772(13) 0.1135(2) 0.0794(7) Uani 1 1 d . . .
O11 O 0.4795(3) 0.12750(14) -0.2695(2) 0.0968(8) Uani 1 1 d . . .
O12 O 0.6667(2) 0.28744(14) -0.0059(3) 0.1007(9) Uani 1 1 d . . .
O20 O 0.3498(2) 0.02104(10) 0.1232(2) 0.0713(6) Uani 1 1 d . . .
O21 O 0.1611(3) 0.07705(12) -0.2559(2) 0.0833(7) Uani 1 1 d . . .
N1 N 0.2996(2) 0.35149(9) 0.09798(17) 0.0397(4) Uani 1 1 d . . .
C1 C -0.0450(3) 0.21275(16) 0.0041(3) 0.0625(8) Uani 1 1 d . . .
H1 H -0.0606 0.2573 -0.0274 0.075 Uiso 1 1 calc R . .
C2 C 0.0172(3) 0.19509(19) 0.1306(3) 0.0714(9) Uani 1 1 d . . .
H2 H 0.0505 0.2254 0.1991 0.086 Uiso 1 1 calc R . .
C3 C 0.0223(4) 0.1234(2) 0.1391(3) 0.0814(11) Uani 1 1 d . . .
H3 H 0.0606 0.0976 0.2135 0.098 Uiso 1 1 calc R . .
C4 C -0.0420(3) 0.09811(16) 0.0131(4) 0.0750(9) Uani 1 1 d . . .
H4 H -0.0560 0.0523 -0.0107 0.090 Uiso 1 1 calc R . .
C5 C -0.0806(3) 0.15443(17) -0.0690(3) 0.0624(8) Uani 1 1 d . . .
H5 H -0.1233 0.1528 -0.1580 0.075 Uiso 1 1 calc R . .
C6 C 0.2982(2) 0.29226(11) 0.0571(2) 0.0364(5) Uani 1 1 d . . .
C10 C 0.5776(3) 0.11772(15) 0.0632(3) 0.0539(7) Uani 1 1 d . . .
C11 C 0.4652(3) 0.14803(15) -0.1741(3) 0.0607(7) Uani 1 1 d . . .
C12 C 0.5829(3) 0.24457(16) -0.0108(3) 0.0635(8) Uani 1 1 d . . .
C20 C 0.2921(3) 0.07023(13) 0.0804(3) 0.0499(6) Uani 1 1 d . . .
C21 C 0.1698(3) 0.10493(14) -0.1609(3) 0.0539(7) Uani 1 1 d . . .
C50 C 0.2556(3) 0.41270(12) 0.0138(2) 0.0453(6) Uani 1 1 d . . .
C51 C 0.3604(3) 0.42050(14) -0.0724(3) 0.0587(7) Uani 1 1 d . . .
H51A H 0.4594 0.4230 -0.0193 0.088 Uiso 1 1 calc R . .
H51B H 0.3372 0.4617 -0.1229 0.088 Uiso 1 1 calc R . .
H51C H 0.3506 0.3818 -0.1295 0.088 Uiso 1 1 calc R . .
C52 C 0.2727(4) 0.47379(14) 0.1064(3) 0.0683(9) Uani 1 1 d . . .
H52A H 0.2084 0.4682 0.1622 0.103 Uiso 1 1 calc R . .
H52B H 0.2480 0.5152 0.0570 0.103 Uiso 1 1 calc R . .
H52C H 0.3724 0.4763 0.1580 0.103 Uiso 1 1 calc R . .
C53 C 0.0959(3) 0.40681(14) -0.0659(3) 0.0587(7) Uani 1 1 d . . .
H53A H 0.0867 0.3694 -0.1259 0.088 Uiso 1 1 calc R . .
H53B H 0.0668 0.4486 -0.1131 0.088 Uiso 1 1 calc R . .
H53C H 0.0339 0.3988 -0.0088 0.088 Uiso 1 1 calc R . .

loop_
_atom_site_aniso_label
_atom_site_aniso_U_11
_atom_site_aniso_U_22
_atom_site_aniso_U_33
_atom_site_aniso_U_23
_atom_site_aniso_U_13
_atom_site_aniso_U_12
Mo1 0.03775(12) 0.03761(11) 0.03434(11) -0.00118(8) 0.00875(8) 0.00069(8)
Mn1 0.0391(2) 0.0503(2) 0.0409(2) 0.00104(16) 0.01253(16) 0.00670(17)
S1 0.0452(3) 0.0412(3) 0.0303(3) 0.0002(2) 0.0023(2) 0.0037(3)
S2 0.0444(3) 0.0408(3) 0.0298(3) 0.0000(2) 0.0063(2) 0.0022(3)
O10 0.0653(14) 0.0971(17) 0.0751(14) 0.0173(12) 0.0169(11) 0.0379(13)
O11 0.120(2) 0.121(2) 0.0639(14) -0.0053(14) 0.0494(15) 0.0286(18)
O12 0.0527(14) 0.0812(17) 0.173(3) 0.0005(16) 0.0374(16) -0.0094(13)
O20 0.0823(16) 0.0499(11) 0.0809(14) 0.0171(10) 0.0196(12) 0.0138(11)
O21 0.0955(18) 0.0866(15) 0.0656(13) -0.0405(12) 0.0169(12) -0.0043(13)
N1 0.0421(11) 0.0406(10) 0.0348(10) -0.0018(8) 0.0074(8) 0.0004(9)
C1 0.0472(16) 0.0611(17) 0.087(2) 0.0030(16) 0.0312(16) 0.0106(14)
C2 0.0506(18) 0.106(3) 0.0648(19) -0.0222(18) 0.0274(15) 0.0028(18)
C3 0.057(2) 0.121(3) 0.076(2) 0.048(2) 0.0365(18) 0.021(2)
C4 0.0537(19) 0.0555(17) 0.124(3) -0.0037(19) 0.038(2) -0.0146(15)
C5 0.0378(15) 0.085(2) 0.0616(18) 0.0003(16) 0.0072(13) -0.0041(15)
C6 0.0344(12) 0.0429(12) 0.0305(10) 0.0002(9) 0.0057(9) -0.0023(10)
C10 0.0502(16) 0.0625(17) 0.0504(15) 0.0005(13) 0.0155(12) 0.0111(14)
C11 0.0634(19) 0.0700(19) 0.0553(16) 0.0048(14) 0.0269(15) 0.0141(15)
C12 0.0425(16) 0.0666(18) 0.084(2) 0.0057(16) 0.0211(15) 0.0090(15)
C20 0.0538(16) 0.0447(13) 0.0506(14) 0.0019(11) 0.0123(12) 0.0017(12)
C21 0.0570(17) 0.0499(14) 0.0532(15) -0.0071(12) 0.0115(13) -0.0020(13)
C50 0.0507(15) 0.0382(12) 0.0456(13) 0.0008(10) 0.0101(11) 0.0046(11)
C51 0.0648(19) 0.0497(15) 0.0634(17) 0.0095(13) 0.0198(15) -0.0056(14)
C52 0.088(2) 0.0413(14) 0.0698(19) -0.0104(13) 0.0098(17) 0.0095(15)
C53 0.0538(17) 0.0599(16) 0.0571(16) 0.0073(13) 0.0048(13) 0.0155(14)

loop_
_atom_type_symbol
_atom_type_description
_atom_type_scat_dispersion_real
_atom_type_scat_dispersion_imag
_atom_type_scat_source
C C 0.0033 0.0016 'International Tables Vol C Tables 4.2.6.8 and 6.1.1.4'
H H 0.0000 0.0000 'International Tables Vol C Tables 4.2.6.8 and 6.1.1.4'
N N 0.0061 0.0033 'International Tables Vol C Tables 4.2.6.8 and 6.1.1.4'
O O 0.0106 0.0060 'International Tables Vol C Tables 4.2.6.8 and 6.1.1.4'
S S 0.1246 0.1234 'International Tables Vol C Tables 4.2.6.8 and 6.1.1.4'
Mn Mn 0.3368 0.7283 'International Tables Vol C Tables 4.2.6.8 and 6.1.1.4'
Mo Mo -1.6832 0.6857 'International Tables Vol C Tables 4.2.6.8 and 6.1.1.4'

loop_
_geom_angle_atom_site_label_1
_geom_angle_atom_site_label_2
_geom_angle_atom_site_label_3
_geom_angle
_geom_angle_site_symmetry_1
_geom_angle_site_symmetry_3
_geom_angle_publ_flag
C20 Mo1 C21 81.73(11) . . ?
C20 Mo1 C4 92.75(12) . . ?
C21 Mo1 C4 91.18(13) . . ?
C20 Mo1 C3 87.22(12) . . ?
C21 Mo1 C3 125.50(14) . . ?
C4 Mo1 C3 36.10(13) . . ?
C20 Mo1 C5 126.59(11) . . ?
C21 Mo1 C5 86.19(11) . . ?
C4 Mo1 C5 35.56(12) . . ?
C3 Mo1 C5 59.16(11) . . ?
C20 Mo1 C1 145.01(11) . . ?
C21 Mo1 C1 114.67(11) . . ?
C4 Mo1 C1 58.00(11) . . ?
C3 Mo1 C1 57.92(11) . . ?
C5 Mo1 C1 34.35(11) . . ?
C20 Mo1 C2 116.42(12) . . ?
C21 Mo1 C2 143.62(11) . . ?
C4 Mo1 C2 58.52(12) . . ?
C3 Mo1 C2 35.16(12) . . ?
C5 Mo1 C2 57.51(11) . . ?
C1 Mo1 C2 33.86(11) . . ?
C20 Mo1 S1 84.69(8) . . ?
C21 Mo1 S1 129.79(8) . . ?
C4 Mo1 S1 137.71(10) . . ?
C3 Mo1 S1 101.67(11) . . ?
C5 Mo1 S1 138.08(8) . . ?
C1 Mo1 S1 103.83(8) . . ?
C2 Mo1 S1 85.00(8) . . ?
C20 Mo1 S2 127.11(8) . . ?
C21 Mo1 S2 82.46(8) . . ?
C4 Mo1 S2 137.70(10) . . ?
C3 Mo1 S2 140.86(11) . . ?
C5 Mo1 S2 102.15(8) . . ?
C1 Mo1 S2 86.88(8) . . ?
C2 Mo1 S2 105.83(9) . . ?
S1 Mo1 S2 68.274(19) . . ?
C20 Mo1 Mn1 74.70(8) . . ?
C21 Mo1 Mn1 77.19(8) . . ?
C4 Mo1 Mn1 163.86(8) . . ?
C3 Mo1 Mn1 149.06(9) . . ?
C5 Mo1 Mn1 151.00(8) . . ?
C1 Mo1 Mn1 137.17(8) . . ?
C2 Mo1 Mn1 136.16(8) . . ?
S1 Mo1 Mn1 52.600(17) . . ?
S2 Mo1 Mn1 52.614(16) . . ?
C12 Mn1 C10 93.21(13) . . ?
C12 Mn1 C11 93.24(14) . . ?
C10 Mn1 C11 89.90(12) . . ?
C12 Mn1 S1 96.63(10) . . ?
C10 Mn1 S1 98.29(8) . . ?
C11 Mn1 S1 166.77(10) . . ?
C12 Mn1 S2 95.98(9) . . ?
C10 Mn1 S2 167.93(9) . . ?
C11 Mn1 S2 97.35(9) . . ?
S1 Mn1 S2 72.91(2) . . ?
C12 Mn1 Mo1 145.62(9) . . ?
C10 Mn1 Mo1 111.03(9) . . ?
C11 Mn1 Mo1 110.18(10) . . ?
S1 Mn1 Mo1 57.167(17) . . ?
S2 Mn1 Mo1 57.383(17) . . ?
C6 S1 Mn1 85.57(7) . . ?
C6 S1 Mo1 87.67(7) . . ?
Mn1 S1 Mo1 70.233(19) . . ?
C6 S2 Mn1 85.06(7) . . ?
C6 S2 Mo1 86.99(7) . . ?
Mn1 S2 Mo1 70.003(19) . . ?
C6 N1 C50 124.34(19) . . ?
C2 C1 C5 109.3(3) . . ?
C2 C1 Mo1 73.12(17) . . ?
C5 C1 Mo1 70.65(17) . . ?
C1 C2 C3 108.3(3) . . ?
C1 C2 Mo1 73.02(16) . . ?
C3 C2 Mo1 70.08(17) . . ?
C2 C3 C4 106.7(3) . . ?
C2 C3 Mo1 74.77(17) . . ?
C4 C3 Mo1 71.25(17) . . ?
C5 C4 C3 107.4(3) . . ?
C5 C4 Mo1 73.11(17) . . ?
C3 C4 Mo1 72.66(18) . . ?
C1 C5 C4 108.2(3) . . ?
C1 C5 Mo1 75.01(17) . . ?
C4 C5 Mo1 71.34(17) . . ?
N1 C6 S1 125.23(17) . . ?
N1 C6 S2 135.51(18) . . ?
S1 C6 S2 99.20(11) . . ?
O10 C10 Mn1 178.3(2) . . ?
O11 C11 Mn1 178.8(3) . . ?
O12 C12 Mn1 177.7(3) . . ?
O20 C20 Mo1 173.5(2) . . ?
O21 C21 Mo1 175.6(3) . . ?
N1 C50 C51 108.7(2) . . ?
N1 C50 C52 105.74(19) . . ?
C51 C50 C52 109.6(2) . . ?
N1 C50 C53 110.8(2) . . ?
C51 C50 C53 111.8(2) . . ?
C52 C50 C53 109.9(2) . . ?

loop_
_geom_bond_atom_site_label_1
_geom_bond_atom_site_label_2
_geom_bond_distance
_geom_bond_site_symmetry_2
_geom_bond_publ_flag
Mo1 C20 1.996(3) . ?
Mo1 C21 2.009(3) . ?
Mo1 C4 2.270(3) . ?
Mo1 C3 2.288(3) . ?
Mo1 C5 2.293(3) . ?
Mo1 C1 2.347(3) . ?
Mo1 C2 2.349(3) . ?
Mo1 S1 2.4613(6) . ?
Mo1 S2 2.4708(6) . ?
Mo1 Mn1 2.7566(5) . ?
Mn1 C12 1.785(3) . ?
Mn1 C10 1.797(3) . ?
Mn1 C11 1.806(3) . ?
Mn1 S1 2.3270(7) . ?
Mn1 S2 2.3308(7) . ?
S1 C6 1.808(2) . ?
S2 C6 1.826(2) . ?
O10 C10 1.143(3) . ?
O11 C11 1.133(3) . ?
O12 C12 1.143(4) . ?
O20 C20 1.139(3) . ?
O21 C21 1.134(3) . ?
N1 C6 1.234(3) . ?
N1 C50 1.487(3) . ?
C1 C2 1.368(4) . ?
C1 C5 1.371(4) . ?
C2 C3 1.402(5) . ?
C3 C4 1.412(5) . ?
C4 C5 1.393(5) . ?
C50 C51 1.523(4) . ?
C50 C52 1.529(3) . ?
C50 C53 1.530(4) . ?
